data_7055189
loop_
_publ_author_name
'Mamada, Masashi'
'Fujita, Harunori'
'Kakita, Kazuaki'
'Shima, Hidetaka'
'Yoneda, Yasuhiro'
'Tanaka, Yasuhiro'
'Tokito, Shizuo'

_publ_section_title
;
 Crystal structure and modeled charge carrier mobility of
 benzobis(thiadiazole) derivatives
;
_journal_issue 2
_journal_name_full 'New J. Chem.'
_journal_page_first 1403
_journal_paper_doi 10.1039/C5NJ02302E
_journal_volume 40
_journal_year 2016
_chemical_formula_moiety 'C28 H12 F6 N4 S4'
_chemical_formula_sum 'C28 H12 F6 N4 S4'
_chemical_formula_weight 646.66
_chemical_name_systematic
;
 ?
;
_space_group_crystal_system monoclinic
_space_group_IT_number 15
_space_group_name_Hall '-C 2yc'
_space_group_name_H-M_alt 'C 1 2/c 1'
_symmetry_space_group_name_Hall '-C 2yc'
_symmetry_space_group_name_H-M 'C 1 2/c 1'
_atom_sites_solution_hydrogens geom
_audit_creation_method SHELXL-2014
_audit_update_record
;
2015-10-16 deposited with the CCDC.
2015-11-25 downloaded from the CCDC.
;
_cell_angle_alpha 90
_cell_angle_beta 92.608(11)
_cell_angle_gamma 90
_cell_formula_units_Z 4
_cell_length_a 38.562(8)
_cell_length_b 9.0853(19)
_cell_length_c 7.0499(15)
_cell_measurement_reflns_used 2151
_cell_measurement_temperature 103(2)
_cell_measurement_theta_max 27.5
_cell_measurement_theta_min 2.3
_cell_volume 2467.4(9)
_computing_cell_refinement 'CrystalClear (Rigaku Inc., 2008)'
_computing_data_collection 'CrystalClear (Rigaku Inc., 2008)'
_computing_data_reduction 'CrystalClear (Rigaku Inc., 2008)'
_computing_molecular_graphics 'PLATON (Spek, 2009)'
_computing_publication_material 'Yadokari-XG 2009 (Wakita, Kabuto et al., 2009)'
_computing_structure_refinement 'SHELXL-2014 (Sheldrick, 2008)'
_computing_structure_solution 'SHELXS-97 (Sheldrick, 2008)'
_diffrn_ambient_temperature 103(2)
_diffrn_detector_area_resol_mean 28.5714
_diffrn_measured_fraction_theta_full 0.997
_diffrn_measured_fraction_theta_max 0.997
_diffrn_measurement_device_type 'Rigaku Saturn 70 CCD area detector'
_diffrn_measurement_method \w
_diffrn_radiation_detector CCD
_diffrn_radiation_monochromator 'Graphite Monochromator'
_diffrn_radiation_source 'Rotating Anode'
_diffrn_radiation_type MoK\a
_diffrn_radiation_wavelength 0.71075
_diffrn_reflns_av_R_equivalents 0.0900
_diffrn_reflns_av_unetI/netI 0.0711
_diffrn_reflns_laue_measured_fraction_full 0.997
_diffrn_reflns_laue_measured_fraction_max 0.997
_diffrn_reflns_limit_h_max 46
_diffrn_reflns_limit_h_min -46
_diffrn_reflns_limit_k_max 11
_diffrn_reflns_limit_k_min -11
_diffrn_reflns_limit_l_max 8
_diffrn_reflns_limit_l_min -8
_diffrn_reflns_number 12561
_diffrn_reflns_point_group_measured_fraction_full 0.997
_diffrn_reflns_point_group_measured_fraction_max 0.997
_diffrn_reflns_theta_full 25.242
_diffrn_reflns_theta_max 25.500
_diffrn_reflns_theta_min 3.034
_exptl_absorpt_coefficient_mu 0.461
_exptl_absorpt_correction_T_max 1.000
_exptl_absorpt_correction_T_min 0.870
_exptl_absorpt_correction_type multi-scan
_exptl_absorpt_process_details '(REQAB; Jacobson, 1998)'
_exptl_crystal_colour Green
_exptl_crystal_density_diffrn 1.741
_exptl_crystal_description Platelet
_exptl_crystal_F_000 1304
_exptl_crystal_size_max 0.150
_exptl_crystal_size_mid 0.100
_exptl_crystal_size_min 0.010
_refine_diff_density_max 0.496
_refine_diff_density_min -0.420
_refine_diff_density_rms 0.084
_refine_ls_extinction_method none
_refine_ls_goodness_of_fit_ref 1.156
_refine_ls_hydrogen_treatment constr
_refine_ls_matrix_type full
_refine_ls_number_parameters 191
_refine_ls_number_reflns 2287
_refine_ls_number_restraints 0
_refine_ls_restrained_S_all 1.156
_refine_ls_R_factor_all 0.0974
_refine_ls_R_factor_gt 0.0757
_refine_ls_shift/su_max 0.000
_refine_ls_shift/su_mean 0.000
_refine_ls_structure_factor_coef Fsqd
_refine_ls_weighting_details 'w=1/[\s^2^(Fo^2^)+(0.0320P)^2^+14.2219P] where P=(Fo^2^+2Fc^2^)/3'
_refine_ls_weighting_scheme calc
_refine_ls_wR_factor_gt 0.1391
_refine_ls_wR_factor_ref 0.1488
_reflns_Friedel_coverage 0.000
_reflns_number_gt 1864
_reflns_number_total 2287
_reflns_threshold_expression 'I > 2\s(I)'
_cod_data_source_file c5nj02302e2.cif
_cod_data_source_block 1-pCF3
_cod_depositor_comments
;
The following automatic conversions were performed:

'_exptl_absorpt_correction_type' value 'Multi-scan' changed to
'multi-scan' according to
/usr/data/users/saulius/crontab/automatic-downloads/rss-feeds/RSC/lib/dictionaries/cif_core.dic
dictionary named 'cif_core.dic' version 2.4.2 from 2011-04-26.

Automatic conversion script
Id: cif_fix_values 4268 2015-11-12 08:31:59Z antanas 

 Adding full bibliography for 7055189--7055194.cif.
;
_cod_database_code 7055189
_shelx_space_group_comment
;
The symmetry employed for this shelxl refinement is uniquely defined
by the following loop, which should always be used as a source of
symmetry information in preference to the above space-group names.
They are only intended as comments.
;
_shelx_estimated_absorpt_t_min 0.934
_shelx_estimated_absorpt_t_max 0.995
_shelxl_version_number 2014-3

loop_
_space_group_symop_operation_xyz
'x, y, z'
'-x, y, -z+1/2'
'x+1/2, y+1/2, z'
'-x+1/2, y+1/2, -z+1/2'
'-x, -y, -z'
'x, -y, z-1/2'
'-x+1/2, -y+1/2, -z'
'x+1/2, -y+1/2, z-1/2'

loop_
_atom_site_label
_atom_site_type_symbol
_atom_site_fract_x
_atom_site_fract_y
_atom_site_fract_z
_atom_site_U_iso_or_equiv
_atom_site_adp_type
_atom_site_occupancy
_atom_site_site_symmetry_order
_atom_site_calc_flag
_atom_site_refinement_flags_posn
_atom_site_refinement_flags_adp
S1 S -0.03364(3) 0.35163(14) 0.0407(2) 0.0294(4) Uani 1 1 d . .
N1 N 0.00521(10) 0.3019(4) -0.0070(6) 0.0263(10) Uani 1 1 d . .
C1 C 0.00545(12) 0.1507(5) -0.0066(7) 0.0206(10) Uani 1 1 d . .
C2 C -0.02854(11) 0.0888(5) 0.0381(7) 0.0215(11) Uani 1 1 d . .
N2 N -0.05245(10) 0.1953(4) 0.0673(6) 0.0251(9) Uani 1 1 d . .
C3 C 0.03490(12) 0.0647(5) -0.0457(7) 0.0204(10) Uani 1 1 d . .
S2 S 0.07783(3) 0.31327(13) -0.06315(19) 0.0246(3) Uani 1 1 d . .
C4 C 0.06845(12) 0.1268(5) -0.0914(7) 0.0209(10) Uani 1 1 d . .
C5 C 0.09703(12) 0.0536(5) -0.1593(7) 0.0274(12) Uani 1 1 d . .
H5 H 0.0973 -0.0492 -0.1843 0.033 Uiso 1 1 calc R U
C6 C 0.12547(13) 0.1472(5) -0.1871(7) 0.0264(11) Uani 1 1 d . .
H6 H 0.1468 0.1135 -0.2340 0.032 Uiso 1 1 calc R U
C7 C 0.11971(12) 0.2916(5) -0.1405(7) 0.0229(11) Uani 1 1 d . .
C8 C 0.14284(12) 0.4192(5) -0.1566(7) 0.0228(11) Uani 1 1 d . .
C9 C 0.13061(13) 0.5631(5) -0.1354(7) 0.0265(11) Uani 1 1 d . .
H9 H 0.1071 0.5783 -0.1061 0.032 Uiso 1 1 calc R U
C10 C 0.15201(12) 0.6837(5) -0.1562(7) 0.0246(11) Uani 1 1 d . .
H10 H 0.1431 0.7804 -0.1425 0.029 Uiso 1 1 calc R U
C11 C 0.18660(13) 0.6630(5) -0.1972(7) 0.0261(11) Uani 1 1 d . .
C12 C 0.19974(13) 0.5206(6) -0.2171(7) 0.0273(12) Uani 1 1 d . .
H12 H 0.2233 0.5060 -0.2452 0.033 Uiso 1 1 calc R U
C13 C 0.17798(12) 0.4012(6) -0.1953(7) 0.0260(11) Uani 1 1 d . .
H13 H 0.1871 0.3045 -0.2068 0.031 Uiso 1 1 calc R U
C14 C 0.20947(14) 0.7934(6) -0.2226(8) 0.0325(13) Uani 1 1 d . .
F1 F 0.19436(10) 0.8958(4) -0.3333(7) 0.0853(16) Uani 1 1 d . .
F2 F 0.21753(11) 0.8624(4) -0.0611(6) 0.0750(14) Uani 1 1 d . .
F3 F 0.23937(9) 0.7621(4) -0.2994(6) 0.0623(12) Uani 1 1 d . .

loop_
_atom_site_aniso_label
_atom_site_aniso_U_11
_atom_site_aniso_U_22
_atom_site_aniso_U_33
_atom_site_aniso_U_23
_atom_site_aniso_U_13
_atom_site_aniso_U_12
S1 0.0218(7) 0.0238(7) 0.0428(8) -0.0020(6) 0.0049(6) 0.0004(5)
N1 0.023(2) 0.027(2) 0.030(2) -0.0022(19) 0.0019(18) 0.0009(18)
C1 0.020(2) 0.022(2) 0.020(2) -0.004(2) 0.0003(19) -0.0001(19)
C2 0.016(2) 0.025(3) 0.023(3) -0.002(2) 0.000(2) 0.0020(19)
N2 0.023(2) 0.023(2) 0.030(2) 0.0001(19) 0.0007(18) -0.0002(17)
C3 0.021(2) 0.020(2) 0.021(2) 0.003(2) 0.000(2) -0.001(2)
S2 0.0198(6) 0.0241(7) 0.0301(7) -0.0021(5) 0.0035(5) -0.0024(5)
C4 0.019(2) 0.024(2) 0.020(3) 0.004(2) -0.001(2) -0.0009(19)
C5 0.027(3) 0.023(3) 0.033(3) 0.003(2) 0.004(2) -0.003(2)
C6 0.021(3) 0.028(3) 0.031(3) 0.000(2) 0.006(2) 0.003(2)
C7 0.019(2) 0.030(3) 0.020(3) 0.002(2) 0.001(2) -0.001(2)
C8 0.021(2) 0.024(3) 0.023(3) -0.001(2) 0.001(2) -0.002(2)
C9 0.022(3) 0.028(3) 0.030(3) -0.001(2) 0.000(2) 0.002(2)
C10 0.025(3) 0.023(3) 0.027(3) -0.002(2) 0.002(2) 0.001(2)
C11 0.027(3) 0.029(3) 0.023(3) 0.000(2) 0.002(2) -0.005(2)
C12 0.021(3) 0.032(3) 0.028(3) 0.004(2) 0.000(2) -0.003(2)
C13 0.027(3) 0.027(3) 0.024(3) 0.001(2) 0.003(2) 0.000(2)
C14 0.033(3) 0.027(3) 0.038(3) -0.001(3) 0.006(2) -0.001(2)
F1 0.060(3) 0.059(3) 0.135(4) 0.056(3) -0.015(3) -0.020(2)
F2 0.093(3) 0.062(3) 0.073(3) -0.035(2) 0.032(2) -0.047(2)
F3 0.047(2) 0.043(2) 0.100(3) -0.014(2) 0.035(2) -0.0146(17)

loop_
_atom_type_symbol
_atom_type_description
_atom_type_scat_dispersion_real
_atom_type_scat_dispersion_imag
_atom_type_scat_source
C C 0.0033 0.0016 'International Tables Vol C Tables 4.2.6.8 and 6.1.1.4'
H H 0.0000 0.0000 'International Tables Vol C Tables 4.2.6.8 and 6.1.1.4'
F F 0.0171 0.0103 'International Tables Vol C Tables 4.2.6.8 and 6.1.1.4'
N N 0.0061 0.0033 'International Tables Vol C Tables 4.2.6.8 and 6.1.1.4'
S S 0.1246 0.1234 'International Tables Vol C Tables 4.2.6.8 and 6.1.1.4'

loop_
_geom_angle_atom_site_label_1
_geom_angle_atom_site_label_2
_geom_angle_atom_site_label_3
_geom_angle
_geom_angle_site_symmetry_1
_geom_angle_site_symmetry_3
N2 S1 N1 101.8(2) . .
C1 N1 S1 106.6(3) . .
N1 C1 C3 123.8(4) . .
N1 C1 C2 112.1(4) . .
C3 C1 C2 124.1(4) . .
N2 C2 C3 125.1(4) . 5
N2 C2 C1 112.2(4) . .
C3 C2 C1 122.7(4) 5 .
C2 N2 S1 107.3(3) . .
C1 C3 C2 113.2(4) . 5
C1 C3 C4 123.8(4) . .
C2 C3 C4 123.0(4) 5 .
C7 S2 C4 92.6(2) . .
C5 C4 C3 127.9(4) . .
C5 C4 S2 109.9(3) . .
C3 C4 S2 122.1(3) . .
C4 C5 C6 113.1(4) . .
C4 C5 H5 123.4 . .
C6 C5 H5 123.4 . .
C7 C6 C5 114.1(4) . .
C7 C6 H6 122.9 . .
C5 C6 H6 122.9 . .
C6 C7 C8 129.0(4) . .
C6 C7 S2 110.2(4) . .
C8 C7 S2 120.7(4) . .
C9 C8 C13 117.6(4) . .
C9 C8 C7 121.3(4) . .
C13 C8 C7 121.1(4) . .
C10 C9 C8 121.5(5) . .
C10 C9 H9 119.2 . .
C8 C9 H9 119.2 . .
C9 C10 C11 119.8(5) . .
C9 C10 H10 120.1 . .
C11 C10 H10 120.1 . .
C10 C11 C12 120.1(4) . .
C10 C11 C14 119.7(5) . .
C12 C11 C14 120.2(4) . .
C13 C12 C11 119.3(5) . .
C13 C12 H12 120.3 . .
C11 C12 H12 120.3 . .
C12 C13 C8 121.7(5) . .
C12 C13 H13 119.2 . .
C8 C13 H13 119.2 . .
F2 C14 F3 106.1(5) . .
F2 C14 F1 104.6(5) . .
F3 C14 F1 106.0(5) . .
F2 C14 C11 112.9(4) . .
F3 C14 C11 114.1(4) . .
F1 C14 C11 112.3(5) . .

loop_
_geom_bond_atom_site_label_1
_geom_bond_atom_site_label_2
_geom_bond_distance
_geom_bond_site_symmetry_2
S1 N2 1.610(4) .
S1 N1 1.615(4) .
N1 C1 1.373(6) .
C1 C3 1.416(6) .
C1 C2 1.473(6) .
C2 N2 1.359(6) .
C2 C3 1.418(6) 5
C3 C2 1.418(6) 5
C3 C4 1.461(6) .
S2 C7 1.739(5) .
S2 C4 1.742(5) .
C4 C5 1.391(7) .
C5 C6 1.409(7) .
C5 H5 0.9500 .
C6 C7 1.373(7) .
C6 H6 0.9500 .
C7 C8 1.470(6) .
C8 C9 1.400(7) .
C8 C13 1.404(7) .
C9 C10 1.384(7) .
C9 H9 0.9500 .
C10 C11 1.390(7) .
C10 H10 0.9500 .
C11 C12 1.398(7) .
C11 C14 1.493(7) .
C12 C13 1.385(7) .
C12 H12 0.9500 .
C13 H13 0.9500 .
C14 F2 1.324(6) .
C14 F3 1.327(6) .
C14 F1 1.332(6) .

loop_
_geom_torsion_atom_site_label_1
_geom_torsion_atom_site_label_2
_geom_torsion_atom_site_label_3
_geom_torsion_atom_site_label_4
_geom_torsion
_geom_torsion_site_symmetry_1
_geom_torsion_site_symmetry_4
N2 S1 N1 C1 0.6(4) . .
S1 N1 C1 C3 178.9(4) . .
S1 N1 C1 C2 -0.7(5) . .
N1 C1 C2 N2 0.4(6) . .
C3 C1 C2 N2 -179.2(4) . .
N1 C1 C2 C3 179.5(4) . 5
C3 C1 C2 C3 -0.1(8) . 5
C3 C2 N2 S1 -179.0(4) 5 .
C1 C2 N2 S1 0.0(5) . .
N1 S1 N2 C2 -0.4(4) . .
N1 C1 C3 C2 -179.5(4) . 5
C2 C1 C3 C2 0.1(8) . 5
N1 C1 C3 C4 -0.1(8) . .
C2 C1 C3 C4 179.5(5) . .
C1 C3 C4 C5 -169.4(5) . .
C2 C3 C4 C5 10.0(8) 5 .
C1 C3 C4 S2 11.2(7) . .
C2 C3 C4 S2 -169.5(4) 5 .
C7 S2 C4 C5 -0.3(4) . .
C7 S2 C4 C3 179.2(4) . .
C3 C4 C5 C6 -179.6(5) . .
S2 C4 C5 C6 -0.1(6) . .
C4 C5 C6 C7 0.6(7) . .
C5 C6 C7 C8 -177.9(5) . .
C5 C6 C7 S2 -0.8(6) . .
C4 S2 C7 C6 0.7(4) . .
C4 S2 C7 C8 178.0(4) . .
C6 C7 C8 C9 168.1(5) . .
S2 C7 C8 C9 -8.7(7) . .
C6 C7 C8 C13 -11.4(8) . .
S2 C7 C8 C13 171.8(4) . .
C13 C8 C9 C10 1.5(7) . .
C7 C8 C9 C10 -178.0(5) . .
C8 C9 C10 C11 -0.7(8) . .
C9 C10 C11 C12 -0.1(7) . .
C9 C10 C11 C14 179.0(5) . .
C10 C11 C12 C13 -0.1(7) . .
C14 C11 C12 C13 -179.2(5) . .
C11 C12 C13 C8 1.0(8) . .
C9 C8 C13 C12 -1.7(7) . .
C7 C8 C13 C12 177.8(5) . .
C10 C11 C14 F2 72.1(6) . .
C12 C11 C14 F2 -108.7(6) . .
C10 C11 C14 F3 -166.6(5) . .
C12 C11 C14 F3 12.6(7) . .
C10 C11 C14 F1 -45.9(7) . .
C12 C11 C14 F1 133.2(5) . .
